data_7036305
loop_
_publ_author_name
'Nejman, Phillip S.'
'Morton-Fernandez, Brian'
'Moulding, David J.'
'Athukorala Arachchige, Kasun S.'
'Cordes, David B.'
'Slawin, Alexandra M. Z.'
'Kilian, Petr'
'Woollins, J. Derek'

_publ_section_title
;
 Structural diversity of bimetallic rhodium and iridium half sandwich
 dithiolato complexes.
;
_journal_issue 38
_journal_name_full 'Dalton transactions (Cambridge, England : 2003)'
_journal_page_first 16758
_journal_page_last 16766
_journal_paper_doi 10.1039/c5dt02542g
_journal_volume 44
_journal_year 2015
_chemical_formula_moiety 'C40 H42 Rh2 S4'
_chemical_formula_sum 'C40 H42 Rh2 S4'
_chemical_formula_weight 856.82
_space_group_crystal_system monoclinic
_space_group_IT_number 14
_space_group_name_Hall '-P 2yn'
_space_group_name_H-M_alt 'P 1 21/n 1'
_symmetry_space_group_name_Hall '-P 2yn'
_symmetry_space_group_name_H-M 'P 1 21/n 1'
_atom_sites_solution_hydrogens geom
_atom_sites_solution_primary direct
_atom_sites_solution_secondary difmap
_audit_creation_date 2015-07-21
_audit_creation_method 'by CrystalStructure 4.1'
_audit_update_record
;
2015-07-29 deposited with the CCDC.
2015-08-27 downloaded from the CCDC.
;
_cell_angle_alpha 90.0000
_cell_angle_beta 90.662(12)
_cell_angle_gamma 90.0000
_cell_formula_units_Z 2
_cell_length_a 9.912(4)
_cell_length_b 16.351(7)
_cell_length_c 10.915(5)
_cell_measurement_reflns_used 3162
_cell_measurement_temperature 93
_cell_measurement_theta_max 27.60
_cell_measurement_theta_min 2.20
_cell_volume 1768.9(13)
_computing_cell_refinement 'CrystalClear-SM Expert 2.1 b32'
_computing_data_collection 'CrystalClear-SM Expert 2.1 b32 (Rigaku, 2014)'
_computing_data_reduction 'CrystalClear-SM Expert 2.1 b32'
_computing_molecular_graphics 'CrystalStructure 4.1'
_computing_publication_material 'CrystalStructure 4.1 (Rigaku, 2014)'
_computing_structure_refinement 'SHELXL2013 (Sheldrick, 2008)'
_computing_structure_solution 'DIRDIF99-PATTY (Gould, et al., 1999)'
_diffrn_ambient_temperature 93
_diffrn_detector_area_resol_mean 5.814
_diffrn_measured_fraction_theta_full 0.991
_diffrn_measured_fraction_theta_max 0.987
_diffrn_measurement_device_type 'Rigaku XtaLAB P200'
_diffrn_measurement_method \w
_diffrn_radiation_type 'Mo K\a'
_diffrn_radiation_wavelength 0.71075
_diffrn_reflns_av_R_equivalents 0.1510
_diffrn_reflns_laue_measured_fraction_full 0.991
_diffrn_reflns_laue_measured_fraction_max 0.987
_diffrn_reflns_limit_h_max 12
_diffrn_reflns_limit_h_min -11
_diffrn_reflns_limit_k_max 19
_diffrn_reflns_limit_k_min -19
_diffrn_reflns_limit_l_max 13
_diffrn_reflns_limit_l_min -10
_diffrn_reflns_number 12656
_diffrn_reflns_point_group_measured_fraction_full 0.991
_diffrn_reflns_point_group_measured_fraction_max 0.987
_diffrn_reflns_theta_full 25.242
_diffrn_reflns_theta_max 25.598
_diffrn_reflns_theta_min 2.760
_diffrn_standards_number 0
_exptl_absorpt_coefficient_mu 1.196
_exptl_absorpt_correction_T_max 0.965
_exptl_absorpt_correction_T_min 0.456
_exptl_absorpt_correction_type multi-scan
_exptl_absorpt_process_details 'REQAB (Rigaku, 1998)'
_exptl_crystal_colour red
_exptl_crystal_density_diffrn 1.609
_exptl_crystal_density_method 'not measured'
_exptl_crystal_description prism
_exptl_crystal_F_000 872.00
_exptl_crystal_size_max 0.030
_exptl_crystal_size_mid 0.030
_exptl_crystal_size_min 0.030
_refine_diff_density_max 3.18
_refine_diff_density_min -1.84
_refine_ls_extinction_method none
_refine_ls_goodness_of_fit_ref 0.842
_refine_ls_hydrogen_treatment constr
_refine_ls_number_parameters 213
_refine_ls_number_reflns 3278
_refine_ls_number_restraints 0
_refine_ls_R_factor_all 0.0851
_refine_ls_R_factor_gt 0.0665
_refine_ls_shift/su_max 0.000
_refine_ls_structure_factor_coef Fsqd
_refine_ls_weighting_details 'w = 1/[\s^2^(Fo^2^)+(0.1041P)^2^] where P=(Fo^2^+2Fc^2^)/3'
_refine_ls_weighting_scheme calc
_refine_ls_wR_factor_gt 0.1580
_refine_ls_wR_factor_ref 0.1653
_reflns_number_gt 2274
_reflns_number_total 3278
_reflns_threshold_expression F^2^>2.0\s(F^2^)
_cod_data_source_file c5dt02542g2.cif
_cod_data_source_block 3b
_cod_depositor_comments 'Adding full bibliography for 7036305--7036311.cif.'
_cod_database_code 7036305

loop_
_space_group_symop_id
_space_group_symop_operation_xyz
1 +X,+Y,+Z
2 1/2-X,1/2+Y,1/2-Z
3 -X,-Y,-Z
4 -1/2+X,-1/2-Y,-1/2+Z

loop_
_atom_site_label
_atom_site_type_symbol
_atom_site_fract_x
_atom_site_fract_y
_atom_site_fract_z
_atom_site_U_iso_or_equiv
_atom_site_adp_type
_atom_site_occupancy
_atom_site_site_symmetry_order
_atom_site_calc_flag
_atom_site_refinement_flags_posn
_atom_site_refinement_flags_adp
Rh1 Rh 0.59476(5) 0.41857(3) 0.57182(5) 0.0125(2) Uani 1 1 d . .
S1 S 0.63299(16) 0.52736(9) 0.43690(17) 0.0140(4) Uani 1 1 d . .
S9 S 0.50541(17) 0.34476(9) 0.40222(17) 0.0155(4) Uani 1 1 d . .
C1 C 0.7044(7) 0.4942(4) 0.2948(7) 0.0141(14) Uani 1 1 d . .
C2 C 0.7743(7) 0.5575(4) 0.2371(7) 0.0192(16) Uani 1 1 d . .
H2 H 0.7740 0.6102 0.2738 0.023 Uiso 1 1 calc R U
C3 C 0.8446(7) 0.5468(4) 0.1281(7) 0.0202(16) Uani 1 1 d . .
H3 H 0.8875 0.5919 0.0900 0.024 Uiso 1 1 calc R U
C4 C 0.8509(7) 0.4700(4) 0.0766(7) 0.0210(16) Uani 1 1 d . .
H4 H 0.9029 0.4617 0.0051 0.025 Uiso 1 1 calc R U
C5 C 0.7805(7) 0.4031(4) 0.1289(7) 0.0174(15) Uani 1 1 d . .
C6 C 0.7841(7) 0.3256(4) 0.0665(7) 0.0202(16) Uani 1 1 d . .
H6 H 0.8380 0.3190 -0.0043 0.024 Uiso 1 1 calc R U
C7 C 0.7094(8) 0.2613(4) 0.1097(7) 0.0205(16) Uani 1 1 d . .
H7 H 0.7107 0.2103 0.0681 0.025 Uiso 1 1 calc R U
C8 C 0.6303(7) 0.2706(4) 0.2160(7) 0.0192(16) Uani 1 1 d . .
H8 H 0.5793 0.2251 0.2435 0.023 Uiso 1 1 calc R U
C9 C 0.6235(7) 0.3435(4) 0.2823(7) 0.0138(14) Uani 1 1 d . .
C10 C 0.7021(7) 0.4133(4) 0.2380(7) 0.0151(14) Uani 1 1 d . .
C11 C 0.7603(7) 0.4522(4) 0.7018(7) 0.0178(16) Uani 1 1 d . .
C12 C 0.8042(7) 0.3867(4) 0.6203(7) 0.0181(15) Uani 1 1 d . .
C13 C 0.7211(7) 0.3161(4) 0.6446(7) 0.0184(16) Uani 1 1 d . .
C14 C 0.6238(7) 0.3381(4) 0.7354(7) 0.0184(16) Uani 1 1 d . .
C15 C 0.6500(7) 0.4232(4) 0.7714(7) 0.0202(16) Uani 1 1 d . .
C16 C 0.8258(7) 0.5371(4) 0.7120(9) 0.0249(18) Uani 1 1 d . .
H16A H 0.9162 0.5318 0.7485 0.030 Uiso 1 1 calc R U
H16B H 0.7703 0.5723 0.7639 0.030 Uiso 1 1 calc R U
H16C H 0.8325 0.5614 0.6303 0.030 Uiso 1 1 calc R U
C17 C 0.9195(8) 0.3922(4) 0.5326(8) 0.0252(18) Uani 1 1 d . .
H17A H 0.9176 0.3447 0.4777 0.030 Uiso 1 1 calc R U
H17B H 1.0049 0.3929 0.5786 0.030 Uiso 1 1 calc R U
H17C H 0.9111 0.4424 0.4842 0.030 Uiso 1 1 calc R U
C18 C 0.7370(8) 0.2328(4) 0.5857(9) 0.0276(19) Uani 1 1 d . .
H18A H 0.6574 0.1993 0.6028 0.033 Uiso 1 1 calc R U
H18B H 0.8177 0.2059 0.6192 0.033 Uiso 1 1 calc R U
H18C H 0.7462 0.2393 0.4969 0.033 Uiso 1 1 calc R U
C19 C 0.5228(8) 0.2815(5) 0.7952(8) 0.0297(19) Uani 1 1 d . .
H19A H 0.5614 0.2599 0.8717 0.036 Uiso 1 1 calc R U
H19B H 0.5017 0.2361 0.7396 0.036 Uiso 1 1 calc R U
H19C H 0.4401 0.3119 0.8129 0.036 Uiso 1 1 calc R U
C20 C 0.5759(8) 0.4696(5) 0.8682(8) 0.0269(18) Uani 1 1 d . .
H20A H 0.5828 0.5284 0.8520 0.032 Uiso 1 1 calc R U
H20B H 0.6157 0.4574 0.9487 0.032 Uiso 1 1 calc R U
H20C H 0.4807 0.4534 0.8671 0.032 Uiso 1 1 calc R U

loop_
_atom_site_aniso_label
_atom_site_aniso_U_11
_atom_site_aniso_U_22
_atom_site_aniso_U_33
_atom_site_aniso_U_23
_atom_site_aniso_U_13
_atom_site_aniso_U_12
Rh1 0.0148(3) 0.0127(3) 0.0102(3) 0.0004(2) 0.0026(2) 0.00011(19)
S1 0.0171(9) 0.0130(7) 0.0120(10) 0.0000(6) 0.0032(7) -0.0007(6)
S9 0.0178(9) 0.0156(8) 0.0133(10) -0.0018(6) 0.0042(7) -0.0035(6)
C1 0.013(3) 0.016(3) 0.013(4) -0.001(3) 0.003(3) 0.003(2)
C2 0.019(4) 0.018(3) 0.021(5) 0.001(3) 0.002(3) 0.000(3)
C3 0.023(4) 0.022(3) 0.016(4) 0.003(3) 0.004(3) -0.004(3)
C4 0.019(4) 0.029(4) 0.015(4) 0.001(3) 0.007(3) 0.001(3)
C5 0.015(4) 0.021(3) 0.016(4) 0.001(3) -0.001(3) 0.004(3)
C6 0.020(4) 0.026(4) 0.014(4) -0.005(3) 0.001(3) 0.006(3)
C7 0.032(4) 0.015(3) 0.015(4) -0.006(3) 0.002(3) 0.003(3)
C8 0.024(4) 0.014(3) 0.019(4) 0.002(3) 0.004(3) 0.001(3)
C9 0.017(4) 0.015(3) 0.009(4) 0.000(3) 0.001(3) 0.002(2)
C10 0.014(3) 0.015(3) 0.017(4) 0.001(3) -0.001(3) 0.002(2)
C11 0.017(4) 0.018(3) 0.018(4) 0.002(3) -0.007(3) -0.001(3)
C12 0.013(3) 0.021(3) 0.021(4) 0.002(3) 0.002(3) 0.005(3)
C13 0.020(4) 0.016(3) 0.019(4) 0.005(3) -0.004(3) 0.003(3)
C14 0.025(4) 0.023(3) 0.008(4) 0.005(3) 0.000(3) 0.002(3)
C15 0.018(4) 0.027(4) 0.015(4) 0.000(3) 0.001(3) 0.004(3)
C16 0.015(4) 0.019(3) 0.041(6) -0.002(3) -0.003(3) -0.004(3)
C17 0.027(4) 0.021(3) 0.027(5) 0.005(3) 0.002(4) 0.008(3)
C18 0.036(5) 0.014(3) 0.032(5) 0.004(3) -0.001(4) 0.003(3)
C19 0.029(5) 0.040(4) 0.020(5) 0.013(4) -0.004(4) -0.009(3)
C20 0.024(4) 0.047(5) 0.010(4) -0.009(3) -0.002(3) 0.006(3)

loop_
_atom_type_symbol
_atom_type_description
_atom_type_scat_dispersion_real
_atom_type_scat_dispersion_imag
_atom_type_scat_source
C C 0.0033 0.0016
;
International Tables for Crystallography
(Vol. C, Tables 4.2.6.8 and 6.1.1.4)
;
H H 0.0000 0.0000
;
International Tables for Crystallography
(Vol. C, Table 6.1.1.4)
;
Rh Rh -1.1178 0.9187
;
International Tables for Crystallography
(Vol. C, Tables 4.2.6.8 and 6.1.1.4)
;
S S 0.1246 0.1234
;
International Tables for Crystallography
(Vol. C, Tables 4.2.6.8 and 6.1.1.4)
;

loop_
_geom_angle_atom_site_label_1
_geom_angle_atom_site_label_2
_geom_angle_atom_site_label_3
_geom_angle
_geom_angle_site_symmetry_3
C12 Rh1 C11 38.6(3) .
C12 Rh1 C13 38.0(3) .
C11 Rh1 C13 63.4(2) .
C12 Rh1 C14 63.6(3) .
C11 Rh1 C14 63.2(3) .
C13 Rh1 C14 37.5(3) .
C12 Rh1 C15 63.6(3) .
C11 Rh1 C15 37.1(3) .
C13 Rh1 C15 63.2(3) .
C14 Rh1 C15 38.3(2) .
C12 Rh1 S1 99.9(2) .
C11 Rh1 S1 95.14(19) .
C13 Rh1 S1 134.4(2) .
C14 Rh1 S1 158.32(19) .
C15 Rh1 S1 123.07(19) .
C12 Rh1 S9 114.2(2) .
C11 Rh1 S9 152.7(2) .
C13 Rh1 S9 95.67(19) .
C14 Rh1 S9 111.56(19) .
C15 Rh1 S9 149.36(19) .
S1 Rh1 S9 87.56(7) .
C12 Rh1 S1 166.3(2) 3_666
C11 Rh1 S1 127.9(2) 3_666
C13 Rh1 S1 143.7(2) 3_666
C14 Rh1 S1 110.9(2) 3_666
C15 Rh1 S1 104.05(19) 3_666
S1 Rh1 S1 81.71(7) 3_666
S9 Rh1 S1 79.39(6) 3_666
C1 S1 Rh1 112.4(2) .
C1 S1 Rh1 116.9(2) 3_666
Rh1 S1 Rh1 98.29(7) 3_666
C9 S9 Rh1 109.8(2) .
C2 C1 C10 118.9(7) .
C2 C1 S1 111.5(5) .
C10 C1 S1 129.5(5) .
C3 C2 C1 123.0(7) .
C3 C2 H2 118.5 .
C1 C2 H2 118.5 .
C4 C3 C2 119.2(7) .
C4 C3 H3 120.4 .
C2 C3 H3 120.4 .
C3 C4 C5 120.9(7) .
C3 C4 H4 119.6 .
C5 C4 H4 119.6 .
C4 C5 C10 121.0(6) .
C4 C5 C6 118.2(7) .
C10 C5 C6 120.7(6) .
C7 C6 C5 119.6(7) .
C7 C6 H6 120.2 .
C5 C6 H6 120.2 .
C6 C7 C8 120.4(6) .
C6 C7 H7 119.8 .
C8 C7 H7 119.8 .
C9 C8 C7 123.2(6) .
C9 C8 H8 118.4 .
C7 C8 H8 118.4 .
C8 C9 C10 117.6(7) .
C8 C9 S9 115.5(5) .
C10 C9 S9 126.5(5) .
C5 C10 C1 116.8(6) .
C5 C10 C9 118.5(6) .
C1 C10 C9 124.7(7) .
C15 C11 C12 108.5(6) .
C15 C11 C16 126.1(7) .
C12 C11 C16 125.4(7) .
C15 C11 Rh1 72.0(4) .
C12 C11 Rh1 69.7(4) .
C16 C11 Rh1 125.3(5) .
C13 C12 C11 107.4(7) .
C13 C12 C17 127.2(7) .
C11 C12 C17 125.3(6) .
C13 C12 Rh1 72.3(4) .
C11 C12 Rh1 71.7(4) .
C17 C12 Rh1 123.8(5) .
C14 C13 C12 108.4(6) .
C14 C13 C18 126.3(6) .
C12 C13 C18 125.3(7) .
C14 C13 Rh1 71.3(4) .
C12 C13 Rh1 69.7(4) .
C18 C13 Rh1 125.7(5) .
C13 C14 C15 107.7(6) .
C13 C14 C19 126.6(7) .
C15 C14 C19 125.4(7) .
C13 C14 Rh1 71.2(4) .
C15 C14 Rh1 71.1(4) .
C19 C14 Rh1 128.6(5) .
C11 C15 C14 107.9(6) .
C11 C15 C20 126.5(6) .
C14 C15 C20 125.5(7) .
C11 C15 Rh1 70.9(4) .
C14 C15 Rh1 70.6(4) .
C20 C15 Rh1 125.9(5) .
C11 C16 H16A 109.5 .
C11 C16 H16B 109.5 .
H16A C16 H16B 109.5 .
C11 C16 H16C 109.5 .
H16A C16 H16C 109.5 .
H16B C16 H16C 109.5 .
C12 C17 H17A 109.5 .
C12 C17 H17B 109.5 .
H17A C17 H17B 109.5 .
C12 C17 H17C 109.5 .
H17A C17 H17C 109.5 .
H17B C17 H17C 109.5 .
C13 C18 H18A 109.5 .
C13 C18 H18B 109.5 .
H18A C18 H18B 109.5 .
C13 C18 H18C 109.5 .
H18A C18 H18C 109.5 .
H18B C18 H18C 109.5 .
C14 C19 H19A 109.5 .
C14 C19 H19B 109.5 .
H19A C19 H19B 109.5 .
C14 C19 H19C 109.5 .
H19A C19 H19C 109.5 .
H19B C19 H19C 109.5 .
C15 C20 H20A 109.5 .
C15 C20 H20B 109.5 .
H20A C20 H20B 109.5 .
C15 C20 H20C 109.5 .
H20A C20 H20C 109.5 .
H20B C20 H20C 109.5 .

loop_
_geom_bond_atom_site_label_1
_geom_bond_atom_site_label_2
_geom_bond_distance
_geom_bond_site_symmetry_2
Rh1 C12 2.199(7) .
Rh1 C11 2.226(7) .
Rh1 C13 2.232(6) .
Rh1 C14 2.234(7) .
Rh1 C15 2.241(8) .
Rh1 S1 2.3431(19) .
Rh1 S9 2.3727(19) .
Rh1 S1 2.4253(19) 3_666
S1 C1 1.796(8) .
S1 Rh1 2.4252(19) 3_666
S9 C9 1.766(8) .
C1 C2 1.399(10) .
C1 C10 1.460(9) .
C2 C3 1.397(11) .
C2 H2 0.9500 .
C3 C4 1.377(10) .
C3 H3 0.9500 .
C4 C5 1.421(10) .
C4 H4 0.9500 .
C5 C10 1.438(11) .
C5 C6 1.440(10) .
C6 C7 1.373(11) .
C6 H6 0.9500 .
C7 C8 1.416(11) .
C7 H7 0.9500 .
C8 C9 1.397(9) .
C8 H8 0.9500 .
C9 C10 1.467(9) .
C11 C15 1.420(11) .
C11 C12 1.462(11) .
C11 C16 1.536(9) .
C12 C13 1.444(10) .
C12 C17 1.502(11) .
C13 C14 1.436(11) .
C13 C18 1.516(10) .
C14 C15 1.468(10) .
C14 C19 1.516(10) .
C15 C20 1.501(11) .
C16 H16A 0.9800 .
C16 H16B 0.9800 .
C16 H16C 0.9800 .
C17 H17A 0.9800 .
C17 H17B 0.9800 .
C17 H17C 0.9800 .
C18 H18A 0.9800 .
C18 H18B 0.9800 .
C18 H18C 0.9800 .
C19 H19A 0.9800 .
C19 H19B 0.9800 .
C19 H19C 0.9800 .
C20 H20A 0.9800 .
C20 H20B 0.9800 .
C20 H20C 0.9800 .

loop_
_geom_torsion_atom_site_label_1
_geom_torsion_atom_site_label_2
_geom_torsion_atom_site_label_3
_geom_torsion_atom_site_label_4
_geom_torsion
_geom_torsion_site_symmetry_1
Rh1 S1 C1 C2 -156.6(4) .
Rh1 S1 C1 C2 90.8(5) 3_666
Rh1 S1 C1 C10 21.3(7) .
Rh1 S1 C1 C10 -91.3(6) 3_666
C10 C1 C2 C3 -1.2(10) .
S1 C1 C2 C3 176.9(6) .
C1 C2 C3 C4 -2.7(11) .
C2 C3 C4 C5 3.7(11) .
C3 C4 C5 C10 -0.8(11) .
C3 C4 C5 C6 176.2(6) .
C4 C5 C6 C7 -175.3(7) .
C10 C5 C6 C7 1.6(10) .
C5 C6 C7 C8 -0.8(11) .
C6 C7 C8 C9 -0.3(11) .
C7 C8 C9 C10 0.4(10) .
C7 C8 C9 S9 173.7(6) .
Rh1 S9 C9 C8 142.4(5) .
Rh1 S9 C9 C10 -45.0(6) .
C4 C5 C10 C1 -3.0(10) .
C6 C5 C10 C1 -179.9(6) .
C4 C5 C10 C9 175.4(6) .
C6 C5 C10 C9 -1.4(9) .
C2 C1 C10 C5 3.9(9) .
S1 C1 C10 C5 -173.8(5) .
C2 C1 C10 C9 -174.4(6) .
S1 C1 C10 C9 7.9(10) .
C8 C9 C10 C5 0.4(9) .
S9 C9 C10 C5 -172.0(5) .
C8 C9 C10 C1 178.8(6) .
S9 C9 C10 C1 6.3(10) .
C15 C11 C12 C13 -1.9(8) .
C16 C11 C12 C13 176.6(7) .
Rh1 C11 C12 C13 -63.9(5) .
C15 C11 C12 C17 -179.2(7) .
C16 C11 C12 C17 -0.6(11) .
Rh1 C11 C12 C17 118.9(7) .
C15 C11 C12 Rh1 62.0(5) .
C16 C11 C12 Rh1 -119.5(7) .
C11 C12 C13 C14 2.4(8) .
C17 C12 C13 C14 179.6(7) .
Rh1 C12 C13 C14 -61.1(5) .
C11 C12 C13 C18 -176.4(6) .
C17 C12 C13 C18 0.8(12) .
Rh1 C12 C13 C18 120.1(7) .
C11 C12 C13 Rh1 63.5(4) .
C17 C12 C13 Rh1 -119.3(8) .
C12 C13 C14 C15 -2.0(8) .
C18 C13 C14 C15 176.8(7) .
Rh1 C13 C14 C15 -62.1(5) .
C12 C13 C14 C19 -175.3(7) .
C18 C13 C14 C19 3.5(12) .
Rh1 C13 C14 C19 124.6(7) .
C12 C13 C14 Rh1 60.1(5) .
C18 C13 C14 Rh1 -121.1(7) .
C12 C11 C15 C14 0.7(8) .
C16 C11 C15 C14 -177.8(6) .
Rh1 C11 C15 C14 61.2(5) .
C12 C11 C15 C20 178.5(7) .
C16 C11 C15 C20 0.0(12) .
Rh1 C11 C15 C20 -121.0(7) .
C12 C11 C15 Rh1 -60.5(5) .
C16 C11 C15 Rh1 121.0(7) .
C13 C14 C15 C11 0.8(8) .
C19 C14 C15 C11 174.2(7) .
Rh1 C14 C15 C11 -61.4(5) .
C13 C14 C15 C20 -177.1(7) .
C19 C14 C15 C20 -3.7(11) .
Rh1 C14 C15 C20 120.8(7) .
C13 C14 C15 Rh1 62.2(5) .
C19 C14 C15 Rh1 -124.4(7) .
